data_2233741
loop_
_publ_author_name
'Naveed Umar, Muhammad'
'Shoaib, Mohammad'
'Ng, Seik Weng'

_publ_section_title
;
 1-(Pyridin-2-yl)-2-[2-(trifluoromethyl)benzyl]-3-[2-(trifluoromethyl)phenyl]propan-1-one
;
_journal_coeditor_code BT5804
_journal_issue 3
_journal_name_full 'Acta Crystallographica Section E'
_journal_page_first o576
_journal_paper_doi 10.1107/S1600536812003698
_journal_volume 68
_journal_year 2012
_chemical_formula_iupac 'C23 H17 F6 N O'
_chemical_formula_moiety 'C23 H17 F6 N O'
_chemical_formula_sum 'C23 H17 F6 N O'
_chemical_formula_weight 437.38
_chemical_name_systematic
;
1-(Pyridin-2-yl)-2-[2-(trifluoromethyl)benzyl]-
3-[2-(trifluoromethyl)phenyl]propan-1-one
;
_space_group_IT_number 2
_symmetry_cell_setting triclinic
_symmetry_space_group_name_Hall '-P 1'
_symmetry_space_group_name_H-M 'P -1'
_atom_sites_solution_hydrogens geom
_atom_sites_solution_primary direct
_atom_sites_solution_secondary difmap
_audit_creation_method SHELXL97
_cell_angle_alpha 106.101(5)
_cell_angle_beta 98.366(3)
_cell_angle_gamma 91.609(3)
_cell_formula_units_Z 4
_cell_length_a 8.0661(3)
_cell_length_b 12.4900(7)
_cell_length_c 20.8047(11)
_cell_measurement_reflns_used 11397
_cell_measurement_temperature 100(2)
_cell_measurement_theta_max 76.1796
_cell_measurement_theta_min 3.6899
_cell_volume 1987.17(18)
_computing_cell_refinement 'CrysAlis PRO (Agilent, 2011)'
_computing_data_collection 'CrysAlis PRO (Agilent, 2011)'
_computing_data_reduction 'CrysAlis PRO (Agilent, 2011)'
_computing_molecular_graphics 'X-SEED (Barbour, 2001)'
_computing_publication_material 'publCIF (Westrip, 2010)'
_computing_structure_refinement 'SHELXL97 (Sheldrick, 2008)'
_computing_structure_solution 'SHELXS97 (Sheldrick, 2008)'
_diffrn_ambient_temperature 100(2)
_diffrn_detector_area_resol_mean 10.4041
_diffrn_measured_fraction_theta_full 0.991
_diffrn_measured_fraction_theta_max 0.991
_diffrn_measurement_device_type 'Agilent SuperNova Dual diffractometer with Atlas detector'
_diffrn_measurement_method \w
_diffrn_radiation_monochromator Mirror
_diffrn_radiation_source 'SuperNova (Cu) X-ray Source'
_diffrn_radiation_type CuK\a
_diffrn_radiation_wavelength 1.54184
_diffrn_reflns_av_R_equivalents 0.0359
_diffrn_reflns_av_sigmaI/netI 0.0277
_diffrn_reflns_limit_h_max 10
_diffrn_reflns_limit_h_min -8
_diffrn_reflns_limit_k_max 15
_diffrn_reflns_limit_k_min -14
_diffrn_reflns_limit_l_max 25
_diffrn_reflns_limit_l_min -26
_diffrn_reflns_number 24362
_diffrn_reflns_theta_full 76.37
_diffrn_reflns_theta_max 76.37
_diffrn_reflns_theta_min 3.69
_diffrn_standards_decay_% 0
_diffrn_standards_interval_count 0
_diffrn_standards_interval_time 0
_diffrn_standards_number 0
_exptl_absorpt_coefficient_mu 1.116
_exptl_absorpt_correction_T_max 0.8076
_exptl_absorpt_correction_T_min 0.6638
_exptl_absorpt_correction_type multi-scan
_exptl_absorpt_process_details '(CrysAlis PRO; Agilent, 2011)'
_exptl_crystal_colour colourless
_exptl_crystal_density_diffrn 1.462
_exptl_crystal_density_method 'not measured'
_exptl_crystal_description block
_exptl_crystal_F_000 896
_exptl_crystal_size_max 0.40
_exptl_crystal_size_mid 0.30
_exptl_crystal_size_min 0.20
_refine_diff_density_max 0.367
_refine_diff_density_min -0.318
_refine_ls_extinction_coef 0.0067(6)
_refine_ls_extinction_expression Fc^*^=kFc[1+0.001xFc^2^\l^3^/sin(2\q)]^-1/4^
_refine_ls_extinction_method 'SHELXL97 (Sheldrick, 2008)'
_refine_ls_goodness_of_fit_ref 1.052
_refine_ls_hydrogen_treatment constr
_refine_ls_matrix_type full
_refine_ls_number_parameters 560
_refine_ls_number_reflns 8257
_refine_ls_number_restraints 0
_refine_ls_restrained_S_all 1.052
_refine_ls_R_factor_all 0.0535
_refine_ls_R_factor_gt 0.0503
_refine_ls_shift/su_max 0.001
_refine_ls_shift/su_mean 0.001
_refine_ls_structure_factor_coef Fsqd
_refine_ls_weighting_details 'calc w = 1/[\s^2^(Fo^2^)+(0.0963P)^2^+0.5056P] where P=(Fo^2^+2Fc^2^)/3'
_refine_ls_weighting_scheme calc
_refine_ls_wR_factor_gt 0.1461
_refine_ls_wR_factor_ref 0.1505
_reflns_number_gt 7494
_reflns_number_total 8257
_reflns_threshold_expression I>2\s(I)
_cod_data_source_file bt5804.cif
_cod_data_source_block I
_cod_original_cell_volume 1987.17(17)
_cod_database_code 2233741
_cod_database_fobs_code 2233741

loop_
_symmetry_equiv_pos_as_xyz
'x, y, z'
'-x, -y, -z'

loop_
_atom_site_type_symbol
_atom_site_label
_atom_site_fract_x
_atom_site_fract_y
_atom_site_fract_z
_atom_site_U_iso_or_equiv
_atom_site_adp_type
_atom_site_calc_flag
_atom_site_refinement_flags
_atom_site_occupancy
_atom_site_symmetry_multiplicity
F F1 0.29915(13) 0.49876(8) 0.24587(5) 0.0392(2) Uani d . 1 1
F F2 0.48970(14) 0.48674(9) 0.18214(6) 0.0440(3) Uani d . 1 1
F F3 0.23550(14) 0.51272(9) 0.14497(5) 0.0460(3) Uani d . 1 1
F F4 0.84263(12) 0.45553(9) 0.46684(5) 0.0417(3) Uani d . 1 1
F F5 0.84693(11) 0.48650(9) 0.37019(5) 0.0372(2) Uani d . 1 1
F F6 0.90031(12) 0.32509(9) 0.38276(6) 0.0445(3) Uani d . 1 1
F F7 1.08148(12) 0.03173(8) 0.24782(5) 0.0364(2) Uani d . 1 1
F F8 0.88657(13) 0.04809(9) 0.30988(5) 0.0403(2) Uani d . 1 1
F F9 1.13471(13) 0.01151(9) 0.34784(5) 0.0394(2) Uani d . 1 1
F F10 0.43671(12) 0.22454(10) 0.16205(7) 0.0492(3) Uani d . 1 1
F F11 0.49491(11) 0.05632(9) 0.15518(6) 0.0421(3) Uani d . 1 1
F F12 0.47286(12) 0.11462(11) 0.06717(6) 0.0470(3) Uani d . 1 1
O O1 0.59731(13) 0.82502(10) 0.45935(6) 0.0320(3) Uani d . 1 1
O O2 0.73087(14) -0.25571(10) 0.02599(6) 0.0354(3) Uani d . 1 1
N N1 0.17930(15) 0.71875(11) 0.44649(6) 0.0279(3) Uani d . 1 1
N N2 1.16198(16) -0.17349(12) 0.04471(6) 0.0290(3) Uani d . 1 1
C C1 0.03704(19) 0.74806(14) 0.47062(8) 0.0318(3) Uani d . 1 1
H H1 -0.0575 0.6952 0.4562 0.038 Uiso calc R 1 1
C C2 0.01926(19) 0.85093(15) 0.51538(8) 0.0339(3) Uani d . 1 1
H H2 -0.0849 0.8681 0.5306 0.041 Uiso calc R 1 1
C C3 0.1571(2) 0.92794(15) 0.53734(9) 0.0346(3) Uani d . 1 1
H H3 0.1492 0.9992 0.5680 0.042 Uiso calc R 1 1
C C4 0.30691(19) 0.89923(13) 0.51385(8) 0.0308(3) Uani d . 1 1
H H4 0.4040 0.9499 0.5286 0.037 Uiso calc R 1 1
C C5 0.31185(17) 0.79472(12) 0.46828(7) 0.0253(3) Uani d . 1 1
C C6 0.47017(17) 0.76226(12) 0.43984(7) 0.0250(3) Uani d . 1 1
C C7 0.46772(17) 0.64771(12) 0.38948(7) 0.0246(3) Uani d . 1 1
H H7 0.3493 0.6227 0.3671 0.030 Uiso calc R 1 1
C C8 0.57695(17) 0.64823(12) 0.33463(7) 0.0255(3) Uani d . 1 1
H H8A 0.6911 0.6813 0.3568 0.031 Uiso calc R 1 1
H H8B 0.5871 0.5703 0.3079 0.031 Uiso calc R 1 1
C C9 0.50383(17) 0.71396(13) 0.28721(7) 0.0252(3) Uani d . 1 1
C C10 0.54330(18) 0.82873(13) 0.30524(8) 0.0286(3) Uani d . 1 1
H H10 0.6176 0.8631 0.3462 0.034 Uiso calc R 1 1
C C11 0.47736(19) 0.89424(14) 0.26521(9) 0.0316(3) Uani d . 1 1
H H11 0.5064 0.9724 0.2790 0.038 Uiso calc R 1 1
C C12 0.36912(19) 0.84620(14) 0.20509(8) 0.0313(3) Uani d . 1 1
H H12 0.3228 0.8911 0.1778 0.038 Uiso calc R 1 1
C C13 0.32924(18) 0.73178(14) 0.18524(8) 0.0304(3) Uani d . 1 1
H H13 0.2565 0.6979 0.1438 0.037 Uiso calc R 1 1
C C14 0.39532(17) 0.66639(13) 0.22569(8) 0.0264(3) Uani d . 1 1
C C15 0.3547(2) 0.54255(14) 0.19996(8) 0.0325(3) Uani d . 1 1
C C16 0.52929(18) 0.56981(13) 0.43279(7) 0.0265(3) Uani d . 1 1
H H16A 0.6518 0.5856 0.4481 0.032 Uiso calc R 1 1
H H16B 0.4740 0.5869 0.4736 0.032 Uiso calc R 1 1
C C17 0.49401(17) 0.44675(13) 0.39549(7) 0.0249(3) Uani d . 1 1
C C18 0.32545(18) 0.40471(13) 0.37760(8) 0.0283(3) Uani d . 1 1
H H18 0.2395 0.4540 0.3884 0.034 Uiso calc R 1 1
C C19 0.28157(19) 0.29295(14) 0.34449(9) 0.0346(4) Uani d . 1 1
H H19 0.1666 0.2663 0.3329 0.042 Uiso calc R 1 1
C C20 0.4052(2) 0.22001(14) 0.32829(10) 0.0401(4) Uani d . 1 1
H H20 0.3750 0.1435 0.3051 0.048 Uiso calc R 1 1
C C21 0.5730(2) 0.25874(14) 0.34593(10) 0.0363(4) Uani d . 1 1
H H21 0.6580 0.2087 0.3352 0.044 Uiso calc R 1 1
C C22 0.61688(17) 0.37129(13) 0.37939(8) 0.0276(3) Uani d . 1 1
C C23 0.80011(18) 0.40896(14) 0.39969(9) 0.0318(3) Uani d . 1 1
C C24 1.3028(2) -0.21222(15) 0.02317(8) 0.0345(4) Uani d . 1 1
H H24 1.4014 -0.1629 0.0363 0.041 Uiso calc R 1 1
C C25 1.3139(2) -0.31965(17) -0.01703(9) 0.0403(4) Uani d . 1 1
H H25 1.4176 -0.3436 -0.0305 0.048 Uiso calc R 1 1
C C26 1.1699(2) -0.39148(17) -0.03713(10) 0.0446(4) Uani d . 1 1
H H26 1.1728 -0.4657 -0.0649 0.054 Uiso calc R 1 1
C C27 1.0217(2) -0.35315(15) -0.01601(9) 0.0365(4) Uani d . 1 1
H H27 0.9210 -0.4005 -0.0292 0.044 Uiso calc R 1 1
C C28 1.02335(18) -0.24427(13) 0.02484(7) 0.0269(3) Uani d . 1 1
C C29 0.86514(18) -0.20152(13) 0.04974(7) 0.0269(3) Uani d . 1 1
C C30 0.87595(17) -0.09058(12) 0.10449(7) 0.0256(3) Uani d . 1 1
H H30 0.9965 -0.0671 0.1241 0.031 Uiso calc R 1 1
C C31 0.77939(17) -0.10214(13) 0.16118(7) 0.0265(3) Uani d . 1 1
H H31A 0.7726 -0.0268 0.1921 0.032 Uiso calc R 1 1
H H31B 0.6632 -0.1328 0.1406 0.032 Uiso calc R 1 1
C C32 0.85667(17) -0.17599(13) 0.20236(8) 0.0262(3) Uani d . 1 1
C C33 0.81346(18) -0.29045(14) 0.18028(8) 0.0305(3) Uani d . 1 1
H H33 0.7386 -0.3206 0.1390 0.037 Uiso calc R 1 1
C C34 0.8769(2) -0.36182(14) 0.21702(9) 0.0332(3) Uani d . 1 1
H H34 0.8460 -0.4397 0.2005 0.040 Uiso calc R 1 1
C C35 0.98530(19) -0.31946(15) 0.27782(9) 0.0339(3) Uani d . 1 1
H H35 1.0279 -0.3679 0.3033 0.041 Uiso calc R 1 1
C C36 1.03093(18) -0.20567(14) 0.30106(8) 0.0313(3) Uani d . 1 1
H H36 1.1051 -0.1760 0.3426 0.038 Uiso calc R 1 1
C C37 0.96848(17) -0.13511(13) 0.26371(8) 0.0274(3) Uani d . 1 1
C C38 1.01779(19) -0.01234(14) 0.29190(8) 0.0315(3) Uani d . 1 1
C C39 0.80054(18) -0.00242(13) 0.07124(7) 0.0278(3) Uani d . 1 1
H H39 0.8488 -0.0069 0.0295 0.033 Uiso calc R 1 1
H H39B 0.6776 -0.0193 0.0581 0.033 Uiso calc R 1 1
C C40 0.83571(17) 0.11498(13) 0.11867(7) 0.0260(3) Uani d . 1 1
C C41 1.00266(18) 0.15960(13) 0.13416(8) 0.0290(3) Uani d . 1 1
H H41 1.0858 0.1170 0.1130 0.035 Uiso calc R 1 1
C C42 1.05035(19) 0.26379(14) 0.17930(9) 0.0325(3) Uani d . 1 1
H H42 1.1646 0.2919 0.1885 0.039 Uiso calc R 1 1
C C43 0.9310(2) 0.32732(13) 0.21115(9) 0.0328(3) Uani d . 1 1
H H43 0.9634 0.3981 0.2431 0.039 Uiso calc R 1 1
C C44 0.76404(19) 0.28638(14) 0.19582(8) 0.0316(3) Uani d . 1 1
H H44 0.6816 0.3299 0.2169 0.038 Uiso calc R 1 1
C C45 0.71607(18) 0.18158(13) 0.14962(8) 0.0278(3) Uani d . 1 1
C C46 0.53164(18) 0.14473(14) 0.13360(8) 0.0309(3) Uani d . 1 1

loop_
_atom_site_aniso_label
_atom_site_aniso_U_11
_atom_site_aniso_U_22
_atom_site_aniso_U_33
_atom_site_aniso_U_12
_atom_site_aniso_U_13
_atom_site_aniso_U_23
F1 0.0467(6) 0.0329(5) 0.0340(5) -0.0169(4) -0.0041(4) 0.0103(4)
F2 0.0484(6) 0.0323(5) 0.0448(6) 0.0011(4) 0.0048(5) 0.0016(4)
F3 0.0527(6) 0.0406(6) 0.0332(5) -0.0150(5) -0.0175(4) 0.0060(4)
F4 0.0275(4) 0.0525(6) 0.0403(5) -0.0034(4) -0.0119(4) 0.0145(5)
F5 0.0232(4) 0.0398(5) 0.0507(6) -0.0050(4) 0.0034(4) 0.0181(4)
F6 0.0221(4) 0.0431(6) 0.0694(7) 0.0059(4) 0.0041(4) 0.0192(5)
F7 0.0399(5) 0.0351(5) 0.0304(5) -0.0129(4) -0.0013(4) 0.0084(4)
F8 0.0415(5) 0.0368(5) 0.0371(5) 0.0046(4) 0.0030(4) 0.0029(4)
F9 0.0400(5) 0.0423(6) 0.0281(5) -0.0076(4) -0.0082(4) 0.0053(4)
F10 0.0240(5) 0.0437(6) 0.0746(8) 0.0056(4) 0.0046(5) 0.0097(5)
F11 0.0243(4) 0.0465(6) 0.0625(7) -0.0046(4) 0.0026(4) 0.0298(5)
F12 0.0253(5) 0.0724(8) 0.0400(6) -0.0088(5) -0.0104(4) 0.0198(5)
O1 0.0235(5) 0.0329(6) 0.0332(6) -0.0092(4) 0.0001(4) 0.0022(4)
O2 0.0236(5) 0.0388(6) 0.0355(6) -0.0085(4) -0.0027(4) 0.0019(5)
N1 0.0219(6) 0.0316(7) 0.0269(6) -0.0053(5) -0.0005(5) 0.0060(5)
N2 0.0238(6) 0.0356(7) 0.0261(6) -0.0044(5) -0.0007(5) 0.0092(5)
C1 0.0221(7) 0.0373(8) 0.0315(7) -0.0059(6) -0.0008(6) 0.0055(6)
C2 0.0243(7) 0.0411(9) 0.0333(8) 0.0013(6) 0.0037(6) 0.0064(7)
C3 0.0315(8) 0.0340(8) 0.0336(8) -0.0009(6) 0.0037(6) 0.0031(6)
C4 0.0264(7) 0.0313(8) 0.0300(7) -0.0055(6) 0.0005(6) 0.0038(6)
C5 0.0218(6) 0.0279(7) 0.0241(7) -0.0033(5) -0.0021(5) 0.0071(5)
C6 0.0218(6) 0.0274(7) 0.0244(7) -0.0039(5) -0.0018(5) 0.0081(5)
C7 0.0191(6) 0.0271(7) 0.0244(7) -0.0040(5) -0.0016(5) 0.0051(5)
C8 0.0196(6) 0.0288(7) 0.0260(7) -0.0024(5) -0.0010(5) 0.0072(5)
C9 0.0183(6) 0.0299(7) 0.0267(7) -0.0033(5) 0.0026(5) 0.0079(6)
C10 0.0231(6) 0.0317(8) 0.0285(7) -0.0052(5) 0.0021(5) 0.0061(6)
C11 0.0287(7) 0.0296(8) 0.0375(8) -0.0022(6) 0.0069(6) 0.0109(6)
C12 0.0260(7) 0.0365(8) 0.0358(8) 0.0009(6) 0.0051(6) 0.0177(7)
C13 0.0230(7) 0.0382(8) 0.0299(7) -0.0027(6) -0.0005(5) 0.0122(6)
C14 0.0213(6) 0.0293(7) 0.0273(7) -0.0034(5) 0.0002(5) 0.0084(6)
C15 0.0331(8) 0.0331(8) 0.0278(7) -0.0067(6) -0.0045(6) 0.0084(6)
C16 0.0231(6) 0.0290(7) 0.0240(7) -0.0040(5) -0.0028(5) 0.0062(6)
C17 0.0210(6) 0.0293(7) 0.0238(6) -0.0035(5) -0.0013(5) 0.0094(5)
C18 0.0205(6) 0.0326(8) 0.0315(7) -0.0017(5) 0.0009(5) 0.0106(6)
C19 0.0215(7) 0.0351(8) 0.0444(9) -0.0068(6) -0.0013(6) 0.0109(7)
C20 0.0299(8) 0.0279(8) 0.0565(11) -0.0049(6) 0.0030(7) 0.0049(7)
C21 0.0256(7) 0.0316(8) 0.0501(10) 0.0006(6) 0.0053(7) 0.0093(7)
C22 0.0206(7) 0.0317(8) 0.0302(7) -0.0028(5) -0.0011(5) 0.0115(6)
C23 0.0217(7) 0.0322(8) 0.0414(9) 0.0002(6) 0.0000(6) 0.0132(7)
C24 0.0257(7) 0.0469(10) 0.0296(8) -0.0035(6) 0.0025(6) 0.0105(7)
C25 0.0311(8) 0.0519(11) 0.0363(9) 0.0052(7) 0.0079(7) 0.0084(8)
C26 0.0426(9) 0.0431(10) 0.0401(9) 0.0032(8) 0.0071(7) -0.0016(8)
C27 0.0324(8) 0.0361(9) 0.0326(8) -0.0068(6) 0.0000(6) -0.0002(7)
C28 0.0243(7) 0.0331(8) 0.0209(6) -0.0035(6) -0.0018(5) 0.0072(6)
C29 0.0224(6) 0.0308(7) 0.0251(7) -0.0047(5) -0.0027(5) 0.0082(6)
C30 0.0196(6) 0.0286(7) 0.0251(7) -0.0039(5) -0.0022(5) 0.0055(6)
C31 0.0203(6) 0.0298(7) 0.0274(7) -0.0010(5) -0.0007(5) 0.0074(6)
C32 0.0193(6) 0.0320(8) 0.0268(7) -0.0016(5) 0.0028(5) 0.0082(6)
C33 0.0243(7) 0.0334(8) 0.0319(8) -0.0047(6) 0.0009(6) 0.0085(6)
C34 0.0307(7) 0.0302(8) 0.0395(9) -0.0017(6) 0.0055(6) 0.0115(7)
C35 0.0276(7) 0.0390(9) 0.0395(9) 0.0025(6) 0.0053(6) 0.0182(7)
C36 0.0230(7) 0.0414(9) 0.0298(7) -0.0014(6) 0.0006(5) 0.0130(6)
C37 0.0213(6) 0.0328(8) 0.0272(7) -0.0023(5) 0.0022(5) 0.0086(6)
C38 0.0291(7) 0.0367(8) 0.0252(7) -0.0040(6) -0.0010(6) 0.0063(6)
C39 0.0236(6) 0.0318(8) 0.0253(7) -0.0050(5) -0.0029(5) 0.0078(6)
C40 0.0217(6) 0.0297(7) 0.0263(7) -0.0031(5) -0.0017(5) 0.0107(6)
C41 0.0218(7) 0.0312(8) 0.0331(8) -0.0029(5) 0.0009(5) 0.0100(6)
C42 0.0229(7) 0.0316(8) 0.0402(8) -0.0069(6) -0.0031(6) 0.0108(7)
C43 0.0299(7) 0.0278(7) 0.0361(8) -0.0031(6) -0.0032(6) 0.0063(6)
C44 0.0273(7) 0.0324(8) 0.0341(8) 0.0014(6) 0.0006(6) 0.0103(6)
C45 0.0213(7) 0.0320(8) 0.0296(7) -0.0027(5) -0.0028(5) 0.0120(6)
C46 0.0224(7) 0.0344(8) 0.0363(8) 0.0005(6) 0.0000(6) 0.0131(6)

loop_
_atom_type_symbol
_atom_type_description
_atom_type_scat_dispersion_real
_atom_type_scat_dispersion_imag
_atom_type_scat_source
C C 0.0181 0.0091 'International Tables Vol C Tables 4.2.6.8 and 6.1.1.4'
H H 0.0000 0.0000 'International Tables Vol C Tables 4.2.6.8 and 6.1.1.4'
N N 0.0311 0.0180 'International Tables Vol C Tables 4.2.6.8 and 6.1.1.4'
O O 0.0492 0.0322 'International Tables Vol C Tables 4.2.6.8 and 6.1.1.4'
F F 0.0727 0.0534 'International Tables Vol C Tables 4.2.6.8 and 6.1.1.4'

loop_
_geom_angle_atom_site_label_1
_geom_angle_atom_site_label_2
_geom_angle_atom_site_label_3
_geom_angle
C1 N1 C5 116.80(14)
C24 N2 C28 116.94(14)
N1 C1 C2 123.98(14)
N1 C1 H1 118.0
C2 C1 H1 118.0
C3 C2 C1 118.39(15)
C3 C2 H2 120.8
C1 C2 H2 120.8
C2 C3 C4 118.87(15)
C2 C3 H3 120.6
C4 C3 H3 120.6
C3 C4 C5 118.56(14)
C3 C4 H4 120.7
C5 C4 H4 120.7
N1 C5 C4 123.37(14)
N1 C5 C6 116.55(13)
C4 C5 C6 120.07(13)
O1 C6 C5 120.19(14)
O1 C6 C7 121.90(13)
C5 C6 C7 117.83(12)
C6 C7 C8 112.20(11)
C6 C7 C16 105.09(11)
C8 C7 C16 112.61(12)
C6 C7 H7 108.9
C8 C7 H7 108.9
C16 C7 H7 108.9
C9 C8 C7 112.15(12)
C9 C8 H8A 109.2
C7 C8 H8A 109.2
C9 C8 H8B 109.2
C7 C8 H8B 109.2
H8A C8 H8B 107.9
C10 C9 C14 117.09(14)
C10 C9 C8 118.88(13)
C14 C9 C8 124.03(13)
C11 C10 C9 121.89(14)
C11 C10 H10 119.1
C9 C10 H10 119.1
C10 C11 C12 120.28(15)
C10 C11 H11 119.9
C12 C11 H11 119.9
C13 C12 C11 119.21(14)
C13 C12 H12 120.4
C11 C12 H12 120.4
C12 C13 C14 120.31(14)
C12 C13 H13 119.8
C14 C13 H13 119.8
C13 C14 C9 121.22(14)
C13 C14 C15 117.89(13)
C9 C14 C15 120.82(13)
F3 C15 F1 105.87(12)
F3 C15 F2 106.05(13)
F1 C15 F2 105.95(13)
F3 C15 C14 112.94(13)
F1 C15 C14 113.23(13)
F2 C15 C14 112.21(13)
C17 C16 C7 113.58(11)
C17 C16 H16A 108.9
C7 C16 H16A 108.8
C17 C16 H16B 108.8
C7 C16 H16B 108.8
H16A C16 H16B 107.7
C22 C17 C18 117.57(14)
C22 C17 C16 124.96(12)
C18 C17 C16 117.45(13)
C19 C18 C17 121.43(14)
C19 C18 H18 119.3
C17 C18 H18 119.3
C18 C19 C20 120.03(14)
C18 C19 H19 120.0
C20 C19 H19 120.0
C19 C20 C21 119.93(16)
C19 C20 H20 120.0
C21 C20 H20 120.0
C20 C21 C22 119.94(15)
C20 C21 H21 120.0
C22 C21 H21 120.0
C21 C22 C17 121.10(13)
C21 C22 C23 118.20(14)
C17 C22 C23 120.67(14)
F6 C23 F4 106.48(12)
F6 C23 F5 105.85(13)
F4 C23 F5 106.02(13)
F6 C23 C22 112.80(13)
F4 C23 C22 112.44(13)
F5 C23 C22 112.71(12)
N2 C24 C25 124.07(15)
N2 C24 H24 118.0
C25 C24 H24 118.0
C24 C25 C26 118.27(16)
C24 C25 H25 120.9
C26 C25 H25 120.9
C27 C26 C25 118.87(17)
C27 C26 H26 120.6
C25 C26 H26 120.6
C26 C27 C28 118.67(15)
C26 C27 H27 120.7
C28 C27 H27 120.7
N2 C28 C27 123.18(14)
N2 C28 C29 117.11(13)
C27 C28 C29 119.70(13)
O2 C29 C28 119.96(14)
O2 C29 C30 121.16(14)
C28 C29 C30 118.87(12)
C29 C30 C31 110.29(12)
C29 C30 C39 108.14(11)
C31 C30 C39 110.65(12)
C29 C30 H30 109.2
C31 C30 H30 109.2
C39 C30 H30 109.2
C32 C31 C30 114.50(12)
C32 C31 H31A 108.6
C30 C31 H31A 108.6
C32 C31 H31B 108.6
C30 C31 H31B 108.6
H31A C31 H31B 107.6
C33 C32 C37 117.13(14)
C33 C32 C31 119.32(13)
C37 C32 C31 123.53(13)
C32 C33 C34 121.80(14)
C32 C33 H33 119.1
C34 C33 H33 119.1
C35 C34 C33 120.07(15)
C35 C34 H34 120.0
C33 C34 H34 120.0
C34 C35 C36 119.42(15)
C34 C35 H35 120.3
C36 C35 H35 120.3
C37 C36 C35 120.16(14)
C37 C36 H36 119.9
C35 C36 H36 119.9
C36 C37 C32 121.41(14)
C36 C37 C38 118.14(14)
C32 C37 C38 120.40(14)
F7 C38 F9 106.09(12)
F7 C38 F8 105.94(13)
F9 C38 F8 105.81(13)
F7 C38 C37 113.10(13)
F9 C38 C37 112.73(13)
F8 C38 C37 112.56(13)
C40 C39 C30 111.80(11)
C40 C39 H39 109.3
C30 C39 H39 109.3
C40 C39 H39B 109.3
C30 C39 H39B 109.3
H39 C39 H39B 107.9
C41 C40 C45 117.27(14)
C41 C40 C39 117.12(13)
C45 C40 C39 125.59(12)
C42 C41 C40 122.05(15)
C42 C41 H41 119.0
C40 C41 H41 119.0
C41 C42 C43 119.94(14)
C41 C42 H42 120.0
C43 C42 H42 120.0
C44 C43 C42 119.35(15)
C44 C43 H43 120.3
C42 C43 H43 120.3
C43 C44 C45 120.52(15)
C43 C44 H44 119.7
C45 C44 H44 119.7
C44 C45 C40 120.82(13)
C44 C45 C46 117.39(14)
C40 C45 C46 121.77(14)
F10 C46 F12 106.10(13)
F10 C46 F11 105.90(13)
F12 C46 F11 105.76(13)
F10 C46 C45 112.65(14)
F12 C46 C45 112.92(13)
F11 C46 C45 112.90(12)

loop_
_geom_bond_atom_site_label_1
_geom_bond_atom_site_label_2
_geom_bond_distance
F1 C15 1.3463(19)
F2 C15 1.351(2)
F3 C15 1.3401(18)
F4 C23 1.344(2)
F5 C23 1.3542(18)
F6 C23 1.3417(19)
F7 C38 1.3449(18)
F8 C38 1.3540(19)
F9 C38 1.3436(18)
F10 C46 1.333(2)
F11 C46 1.3433(18)
F12 C46 1.3369(19)
O1 C6 1.2199(17)
O2 C29 1.2218(18)
N1 C1 1.339(2)
N1 C5 1.3463(18)
N2 C24 1.336(2)
N2 C28 1.3454(19)
C1 C2 1.387(2)
C1 H1 0.9500
C2 C3 1.385(2)
C2 H2 0.9500
C3 C4 1.388(2)
C3 H3 0.9500
C4 C5 1.390(2)
C4 H4 0.9500
C5 C6 1.504(2)
C6 C7 1.519(2)
C7 C8 1.5411(19)
C7 C16 1.545(2)
C7 H7 1.0000
C8 C9 1.517(2)
C8 H8A 0.9900
C8 H8B 0.9900
C9 C10 1.392(2)
C9 C14 1.4073(19)
C10 C11 1.386(2)
C10 H10 0.9500
C11 C12 1.387(2)
C11 H11 0.9500
C12 C13 1.387(2)
C12 H12 0.9500
C13 C14 1.391(2)
C13 H13 0.9500
C14 C15 1.499(2)
C16 C17 1.515(2)
C16 H16A 0.9900
C16 H16B 0.9900
C17 C22 1.399(2)
C17 C18 1.4025(19)
C18 C19 1.384(2)
C18 H18 0.9500
C19 C20 1.384(2)
C19 H19 0.9500
C20 C21 1.386(2)
C20 H20 0.9500
C21 C22 1.394(2)
C21 H21 0.9500
C22 C23 1.5011(19)
C24 C25 1.384(3)
C24 H24 0.9500
C25 C26 1.386(3)
C25 H25 0.9500
C26 C27 1.386(3)
C26 H26 0.9500
C27 C28 1.388(2)
C27 H27 0.9500
C28 C29 1.503(2)
C29 C30 1.521(2)
C30 C31 1.541(2)
C30 C39 1.549(2)
C30 H30 1.0000
C31 C32 1.513(2)
C31 H31A 0.9900
C31 H31B 0.9900
C32 C33 1.392(2)
C32 C37 1.407(2)
C33 C34 1.389(2)
C33 H33 0.9500
C34 C35 1.388(2)
C34 H34 0.9500
C35 C36 1.388(2)
C35 H35 0.9500
C36 C37 1.387(2)
C36 H36 0.9500
C37 C38 1.501(2)
C39 C40 1.516(2)
C39 H39 0.9900
C39 H39B 0.9900
C40 C41 1.4000(19)
C40 C45 1.402(2)
C41 C42 1.383(2)
C41 H41 0.9500
C42 C43 1.390(2)
C42 H42 0.9500
C43 C44 1.386(2)
C43 H43 0.9500
C44 C45 1.397(2)
C44 H44 0.9500
C45 C46 1.5060(19)

loop_
_geom_torsion_atom_site_label_1
_geom_torsion_atom_site_label_2
_geom_torsion_atom_site_label_3
_geom_torsion_atom_site_label_4
_geom_torsion
C5 N1 C1 C2 0.7(2)
N1 C1 C2 C3 -0.8(3)
C1 C2 C3 C4 -0.1(2)
C2 C3 C4 C5 1.0(2)
C1 N1 C5 C4 0.3(2)
C1 N1 C5 C6 -178.72(13)
C3 C4 C5 N1 -1.2(2)
C3 C4 C5 C6 177.83(14)
N1 C5 C6 O1 -177.00(13)
C4 C5 C6 O1 3.9(2)
N1 C5 C6 C7 -0.06(19)
C4 C5 C6 C7 -179.13(13)
O1 C6 C7 C8 -37.84(18)
C5 C6 C7 C8 145.27(12)
O1 C6 C7 C16 84.85(16)
C5 C6 C7 C16 -92.03(14)
C6 C7 C8 C9 -68.42(15)
C16 C7 C8 C9 173.25(11)
C7 C8 C9 C10 86.49(15)
C7 C8 C9 C14 -92.62(17)
C14 C9 C10 C11 0.9(2)
C8 C9 C10 C11 -178.25(13)
C9 C10 C11 C12 -0.2(2)
C10 C11 C12 C13 -0.7(2)
C11 C12 C13 C14 0.9(2)
C12 C13 C14 C9 -0.2(2)
C12 C13 C14 C15 -176.99(14)
C10 C9 C14 C13 -0.7(2)
C8 C9 C14 C13 178.41(13)
C10 C9 C14 C15 176.01(14)
C8 C9 C14 C15 -4.9(2)
C13 C14 C15 F3 -10.2(2)
C9 C14 C15 F3 172.94(13)
C13 C14 C15 F1 -130.55(15)
C9 C14 C15 F1 52.63(19)
C13 C14 C15 F2 109.57(16)
C9 C14 C15 F2 -67.26(18)
C6 C7 C16 C17 164.93(11)
C8 C7 C16 C17 -72.64(15)
C7 C16 C17 C22 115.21(15)
C7 C16 C17 C18 -66.85(17)
C22 C17 C18 C19 -0.8(2)
C16 C17 C18 C19 -178.86(14)
C17 C18 C19 C20 0.0(3)
C18 C19 C20 C21 0.7(3)
C19 C20 C21 C22 -0.6(3)
C20 C21 C22 C17 -0.2(3)
C20 C21 C22 C23 177.92(16)
C18 C17 C22 C21 0.9(2)
C16 C17 C22 C21 178.83(15)
C18 C17 C22 C23 -177.22(13)
C16 C17 C22 C23 0.7(2)
C21 C22 C23 F6 -0.8(2)
C17 C22 C23 F6 177.38(14)
C21 C22 C23 F4 -121.21(16)
C17 C22 C23 F4 56.95(19)
C21 C22 C23 F5 119.02(16)
C17 C22 C23 F5 -62.8(2)
C28 N2 C24 C25 -0.8(2)
N2 C24 C25 C26 0.9(3)
C24 C25 C26 C27 -0.3(3)
C25 C26 C27 C28 -0.3(3)
C24 N2 C28 C27 0.1(2)
C24 N2 C28 C29 179.20(13)
C26 C27 C28 N2 0.4(3)
C26 C27 C28 C29 -178.62(16)
N2 C28 C29 O2 169.67(14)
C27 C28 C29 O2 -11.2(2)
N2 C28 C29 C30 -10.31(19)
C27 C28 C29 C30 168.80(14)
O2 C29 C30 C31 48.13(18)
C28 C29 C30 C31 -131.89(13)
O2 C29 C30 C39 -72.98(17)
C28 C29 C30 C39 107.00(14)
C29 C30 C31 C32 67.46(15)
C39 C30 C31 C32 -172.94(12)
C30 C31 C32 C33 -87.47(16)
C30 C31 C32 C37 94.23(17)
C37 C32 C33 C34 0.2(2)
C31 C32 C33 C34 -178.18(14)
C32 C33 C34 C35 0.6(2)
C33 C34 C35 C36 -0.7(2)
C34 C35 C36 C37 0.0(2)
C35 C36 C37 C32 0.8(2)
C35 C36 C37 C38 178.36(14)
C33 C32 C37 C36 -0.9(2)
C31 C32 C37 C36 177.40(13)
C33 C32 C37 C38 -178.41(13)
C31 C32 C37 C38 -0.1(2)
C36 C37 C38 F7 127.54(15)
C32 C37 C38 F7 -54.91(19)
C36 C37 C38 F9 7.2(2)
C32 C37 C38 F9 -175.27(13)
C36 C37 C38 F8 -112.43(15)
C32 C37 C38 F8 65.13(18)
C29 C30 C39 C40 -169.09(11)
C31 C30 C39 C40 70.02(14)
C30 C39 C40 C41 68.56(16)
C30 C39 C40 C45 -109.77(16)
C45 C40 C41 C42 1.5(2)
C39 C40 C41 C42 -176.92(14)
C40 C41 C42 C43 0.4(2)
C41 C42 C43 C44 -1.7(2)
C42 C43 C44 C45 1.0(2)
C43 C44 C45 C40 1.0(2)
C43 C44 C45 C46 -177.73(14)
C41 C40 C45 C44 -2.2(2)
C39 C40 C45 C44 176.09(14)
C41 C40 C45 C46 176.46(13)
C39 C40 C45 C46 -5.2(2)
C44 C45 C46 F10 6.0(2)
C40 C45 C46 F10 -172.73(14)
C44 C45 C46 F12 126.18(16)
C40 C45 C46 F12 -52.6(2)
C44 C45 C46 F11 -113.91(16)
C40 C45 C46 F11 67.36(19)

loop_
_cod_related_entry_id
_cod_related_entry_database
_cod_related_entry_code
1 ChemSpider 30657471
